data_7158725
loop_
_publ_author_name
'Zhao, Hong-Wu'
'Zhang, Heng'
'Cai, Lu-Yu'
'Wang, Kuo'

_publ_section_title
;
 Pd-Catalyzed Three-Component Decarboxylative Coupling Reactions Among
 Alkylidene Pyrazolones, Allyl Carbonates and Active Methylene Compounds
;
_journal_name_full 'Organic &amp; Biomolecular Chemistry'
_journal_paper_doi 10.1039/D2OB00791F
_journal_year 2022
_chemical_formula_moiety 'C27 H30 N2 O5'
_chemical_formula_sum 'C27 H30 N2 O5'
_chemical_formula_weight 462.53
_space_group_crystal_system monoclinic
_space_group_IT_number 15
_space_group_name_Hall '-I 2ya'
_space_group_name_H-M_alt 'I 1 2/a 1'
_atom_sites_solution_hydrogens geom
_atom_sites_solution_primary dual
_audit_creation_date 2021-11-27
_audit_creation_method
;
Olex2 1.2
(compiled 2018.05.29 svn.r3508 for OlexSys, GUI svn.r5506)
;
_audit_update_record
;
2022-01-16 deposited with the CCDC.	2022-06-08 downloaded from the CCDC.
;
_cell_angle_alpha 90
_cell_angle_beta 98.428(4)
_cell_angle_gamma 90
_cell_formula_units_Z 8
_cell_length_a 22.1744(9)
_cell_length_b 7.6768(3)
_cell_length_c 29.6328(13)
_cell_measurement_reflns_used 9222
_cell_measurement_temperature 113.15
_cell_measurement_theta_max 32.5080
_cell_measurement_theta_min 2.1830
_cell_volume 4989.9(4)
_computing_cell_refinement 'CrysAlisPro 1.171.39.46 (Rigaku OD, 2018)'
_computing_data_collection 'CrysAlisPro 1.171.39.46 (Rigaku OD, 2018)'
_computing_data_reduction 'CrysAlisPro 1.171.39.46 (Rigaku OD, 2018)'
_computing_molecular_graphics 'Olex2 (Dolomanov et al., 2009)'
_computing_publication_material 'Olex2 (Dolomanov et al., 2009)'
_computing_structure_refinement 'ShelXL (Sheldrick, 2015)'
_computing_structure_solution 'ShelXT (Sheldrick, 2015)'
_diffrn_ambient_temperature 113.15
_diffrn_detector 'CCD plate'
_diffrn_measured_fraction_theta_full 0.996
_diffrn_measured_fraction_theta_max 0.990
_diffrn_measurement_details
;
List of Runs (angles in degrees, time in seconds):

  # Type    Start    End  Width  t~exp~   \w     \q     \k     \f   Frames
#--------------------------------------------------------------------------
  1  \w   -120.00  60.00   1.00    6.00    --  -30.00  45.00   0.00  180
  2  \w   -120.00  60.00   1.00    6.00    --  -30.00  45.00  90.00  180
  3  \w   -120.00  60.00   1.00    6.00    --  -30.00  45.00 180.00  180
;
_diffrn_measurement_device 'abstract diffractometer'
_diffrn_measurement_device_type 'Rigaku Saturn 70 CCD'
_diffrn_measurement_method '\w scans'
_diffrn_orient_matrix_type 'CrysAlisPro convention (1999,Acta A55,543-557)'
_diffrn_orient_matrix_UB_11 0.0318855000
_diffrn_orient_matrix_UB_12 -0.0151959000
_diffrn_orient_matrix_UB_13 0.0029612000
_diffrn_orient_matrix_UB_21 -0.0006610000
_diffrn_orient_matrix_UB_22 0.0011825000
_diffrn_orient_matrix_UB_23 -0.0240000000
_diffrn_orient_matrix_UB_31 0.0052948000
_diffrn_orient_matrix_UB_32 0.0911585000
_diffrn_orient_matrix_UB_33 0.0008117000
_diffrn_radiation_monochromator confocal
_diffrn_radiation_probe x-ray
_diffrn_radiation_type MoK\a
_diffrn_radiation_wavelength 0.71073
_diffrn_reflns_av_R_equivalents 0.0727
_diffrn_reflns_av_unetI/netI 0.0548
_diffrn_reflns_Laue_measured_fraction_full 0.996
_diffrn_reflns_Laue_measured_fraction_max 0.990
_diffrn_reflns_limit_h_max 29
_diffrn_reflns_limit_h_min -29
_diffrn_reflns_limit_k_max 10
_diffrn_reflns_limit_k_min -9
_diffrn_reflns_limit_l_max 38
_diffrn_reflns_limit_l_min -39
_diffrn_reflns_number 25550
_diffrn_reflns_point_group_measured_fraction_full 0.996
_diffrn_reflns_point_group_measured_fraction_max 0.990
_diffrn_reflns_theta_full 25.242
_diffrn_reflns_theta_max 28.281
_diffrn_reflns_theta_min 2.477
_diffrn_source 'rotating anode'
_diffrn_source_type 'Enhance (Mo) X-ray Source'
_exptl_absorpt_coefficient_mu 0.085
_exptl_absorpt_correction_T_max 1.00000
_exptl_absorpt_correction_T_min 0.93778
_exptl_absorpt_correction_type multi-scan
_exptl_absorpt_process_details 'CrysAlisPro 1.171.39.46 (Rigaku Oxford Diffraction, 2018)'
_exptl_crystal_density_diffrn 1.231
_exptl_crystal_description block
_exptl_crystal_F_000 1968
_exptl_crystal_size_max 0.22
_exptl_crystal_size_mid 0.2
_exptl_crystal_size_min 0.16
_refine_diff_density_max 0.804
_refine_diff_density_min -0.333
_refine_diff_density_rms 0.052
_refine_ls_extinction_coef 0.0025(3)
_refine_ls_extinction_expression Fc^*^=kFc[1+0.001xFc^2^\l^3^/sin(2\q)]^-1/4^
_refine_ls_extinction_method 'SHELXL-2018/3 (Sheldrick 2018)'
_refine_ls_goodness_of_fit_ref 1.024
_refine_ls_hydrogen_treatment constr
_refine_ls_matrix_type full
_refine_ls_number_parameters 311
_refine_ls_number_reflns 6133
_refine_ls_number_restraints 0
_refine_ls_restrained_S_all 1.024
_refine_ls_R_factor_all 0.0878
_refine_ls_R_factor_gt 0.0586
_refine_ls_shift/su_max 0.001
_refine_ls_shift/su_mean 0.000
_refine_ls_structure_factor_coef Fsqd
_refine_ls_weighting_details 'w=1/[\s^2^(Fo^2^)+(0.0635P)^2^+3.5663P] where P=(Fo^2^+2Fc^2^)/3'
_refine_ls_weighting_scheme calc
_refine_ls_wR_factor_gt 0.1347
_refine_ls_wR_factor_ref 0.1531
_reflns_Friedel_coverage 0.000
_reflns_number_gt 4320
_reflns_number_total 6133
_reflns_threshold_expression 'I > 2\s(I)'
_cod_data_source_file d2ob00791f2.cif
_cod_data_source_block r20211109b
_cod_database_code 7158725
_shelx_shelxl_version_number 2018/3
_chemical_oxdiff_formula 'C11 H10 N O'
_shelx_space_group_comment
;
The symmetry employed for this shelxl refinement is uniquely defined
by the following loop, which should always be used as a source of
symmetry information in preference to the above space-group names.
They are only intended as comments.
;
_shelx_estimated_absorpt_t_max 0.987
_shelx_estimated_absorpt_t_min 0.982
_reflns_odcompleteness_completeness 99.60
_reflns_odcompleteness_iscentric 1
_reflns_odcompleteness_theta 26.32
_olex2_refinement_description
;
1. Fixed Uiso
 At 1.2 times of:
  All C(H) groups, All C(H,H) groups
 At 1.5 times of:
  All C(H,H,H) groups
2.a Ternary CH refined with riding coordinates:
 C14(H14), C21(H21)
2.b Secondary CH2 refined with riding coordinates:
 C7(H7A,H7B), C23(H23A,H23B), C26(H26A,H26B)
2.c Aromatic/amide H refined with riding coordinates:
 C2(H2), C3(H3), C4(H4), C5(H5), C6(H6), C8(H8), C16(H16), C17(H17), C18(H18),
 C19(H19), C20(H20)
2.d X=CH2 refined with riding coordinates:
 C9(H9A,H9B)
2.e Idealised Me refined as rotating group:
 C10(H10A,H10B,H10C), C24(H24A,H24B,H24C), C27(H27A,H27B,H27C)
;
_olex2_submission_special_instructions 'No special instructions were received'
_oxdiff_exptl_absorpt_empirical_details
;
Empirical correction (ABSPACK) includes:
- Absorption correction using spherical harmonics
- Frame scaling
- Detector area scaling
;
_oxdiff_exptl_absorpt_empirical_full_max 1.265
_oxdiff_exptl_absorpt_empirical_full_min 0.845

loop_
_space_group_symop_operation_xyz
'x, y, z'
'-x+1/2, y, -z'
'x+1/2, y+1/2, z+1/2'
'-x+1, y+1/2, -z+1/2'
'-x, -y, -z'
'x-1/2, -y, z'
'-x+1/2, -y+1/2, -z+1/2'
'x, -y+1/2, z+1/2'

loop_
_atom_site_label
_atom_site_type_symbol
_atom_site_fract_x
_atom_site_fract_y
_atom_site_fract_z
_atom_site_U_iso_or_equiv
_atom_site_adp_type
_atom_site_occupancy
_atom_site_site_symmetry_order
_atom_site_calc_flag
_atom_site_refinement_flags_posn
_atom_site_refinement_flags_adp
_atom_site_refinement_flags_occupancy
_atom_site_disorder_assembly
_atom_site_disorder_group
O1 O 0.53082(6) 0.58269(16) 0.63909(4) 0.0262(3) Uani 1 1 d . . . . .
O2 O 0.69631(8) 0.29486(19) 0.69229(5) 0.0476(4) Uani 1 1 d . . . . .
O3 O 0.69938(6) 0.57483(17) 0.71433(4) 0.0301(3) Uani 1 1 d . . . . .
O4 O 0.77049(6) 0.48684(18) 0.61426(5) 0.0352(3) Uani 1 1 d . . . . .
O5 O 0.72662(6) 0.74980(18) 0.60889(5) 0.0375(4) Uani 1 1 d . . . . .
N1 N 0.49391(7) 0.30679(19) 0.65049(5) 0.0238(3) Uani 1 1 d . . . . .
N2 N 0.51690(7) 0.13569(19) 0.64906(5) 0.0253(3) Uani 1 1 d . . . . .
C1 C 0.45861(8) 0.3469(2) 0.68584(6) 0.0231(4) Uani 1 1 d . . . . .
C2 C 0.41080(8) 0.4627(3) 0.67674(6) 0.0296(4) Uani 1 1 d . . . . .
H2 H 0.401418 0.514027 0.647386 0.035 Uiso 1 1 calc R . . . .
C3 C 0.37658(9) 0.5033(3) 0.71089(7) 0.0340(5) Uani 1 1 d . . . . .
H3 H 0.343762 0.583519 0.704897 0.041 Uiso 1 1 calc R . . . .
C4 C 0.38972(9) 0.4286(3) 0.75326(7) 0.0350(5) Uani 1 1 d . . . . .
H4 H 0.366131 0.457415 0.776502 0.042 Uiso 1 1 calc R . . . .
C5 C 0.43757(9) 0.3109(3) 0.76212(7) 0.0327(4) Uani 1 1 d . . . . .
H5 H 0.446382 0.258280 0.791353 0.039 Uiso 1 1 calc R . . . .
C6 C 0.47235(8) 0.2702(2) 0.72855(6) 0.0278(4) Uani 1 1 d . . . . .
H6 H 0.505334 0.190554 0.734615 0.033 Uiso 1 1 calc R . . . .
C7 C 0.47010(9) 0.0006(2) 0.63682(7) 0.0316(4) Uani 1 1 d . . . . .
H7A H 0.437586 0.014859 0.656129 0.038 Uiso 1 1 calc R . . . .
H7B H 0.488776 -0.115503 0.643341 0.038 Uiso 1 1 calc R . . . .
C8 C 0.44235(9) 0.0083(3) 0.58785(8) 0.0384(5) Uani 1 1 d . . . . .
H8 H 0.422092 0.112443 0.577008 0.046 Uiso 1 1 calc R . . . .
C9 C 0.44419(11) -0.1194(3) 0.55899(9) 0.0528(6) Uani 1 1 d . . . . .
H9A H 0.464114 -0.225307 0.568792 0.063 Uiso 1 1 calc R . . . .
H9B H 0.425614 -0.106472 0.528192 0.063 Uiso 1 1 calc R . . . .
C10 C 0.59992(9) -0.0134(2) 0.61640(7) 0.0330(5) Uani 1 1 d . . . . .
H10A H 0.583561 -0.113925 0.631018 0.049 Uiso 1 1 calc GR . . . .
H10B H 0.643597 -0.002100 0.627484 0.049 Uiso 1 1 calc GR . . . .
H10C H 0.593752 -0.030187 0.583258 0.049 Uiso 1 1 calc GR . . . .
C11 C 0.56778(8) 0.1474(2) 0.62770(6) 0.0229(4) Uani 1 1 d . . . . .
C12 C 0.58191(8) 0.3162(2) 0.62050(6) 0.0217(4) Uani 1 1 d . . . . .
C13 C 0.53576(8) 0.4232(2) 0.63624(6) 0.0217(4) Uani 1 1 d . . . . .
C14 C 0.63885(7) 0.3802(2) 0.60383(6) 0.0220(4) Uani 1 1 d . . . . .
H14 H 0.667320 0.278783 0.604902 0.026 Uiso 1 1 calc R . . . .
C15 C 0.62785(8) 0.4438(2) 0.55460(6) 0.0228(4) Uani 1 1 d . . . . .
C16 C 0.58046(9) 0.5575(3) 0.53914(7) 0.0325(4) Uani 1 1 d . . . . .
H16 H 0.554381 0.597848 0.559648 0.039 Uiso 1 1 calc R . . . .
C17 C 0.57091(9) 0.6126(3) 0.49418(7) 0.0367(5) Uani 1 1 d . . . . .
H17 H 0.538504 0.690662 0.484069 0.044 Uiso 1 1 calc R . . . .
C18 C 0.60820(10) 0.5545(3) 0.46407(7) 0.0347(5) Uani 1 1 d . . . . .
H18 H 0.601065 0.590705 0.433092 0.042 Uiso 1 1 calc R . . . .
C19 C 0.65572(10) 0.4442(3) 0.47891(7) 0.0362(5) Uani 1 1 d . . . . .
H19 H 0.681937 0.405783 0.458288 0.043 Uiso 1 1 calc R . . . .
C20 C 0.66552(9) 0.3887(3) 0.52388(7) 0.0299(4) Uani 1 1 d . . . . .
H20 H 0.698424 0.312062 0.533826 0.036 Uiso 1 1 calc R . . . .
C21 C 0.67101(8) 0.5206(2) 0.63617(6) 0.0236(4) Uani 1 1 d . . . . .
H21 H 0.642987 0.621834 0.637684 0.028 Uiso 1 1 calc R . . . .
C22 C 0.68990(8) 0.4473(3) 0.68358(6) 0.0266(4) Uani 1 1 d . . . . .
C23 C 0.72064(10) 0.5215(3) 0.76136(6) 0.0355(5) Uani 1 1 d . . . . .
H23A H 0.745304 0.616243 0.777491 0.043 Uiso 1 1 calc R . . . .
H23B H 0.746976 0.417384 0.761315 0.043 Uiso 1 1 calc R . . . .
C24 C 0.66845(12) 0.4808(4) 0.78589(8) 0.0569(7) Uani 1 1 d . . . . .
H24A H 0.645683 0.587832 0.789811 0.085 Uiso 1 1 calc GR . . . .
H24B H 0.683770 0.431374 0.815870 0.085 Uiso 1 1 calc GR . . . .
H24C H 0.641513 0.396479 0.768149 0.085 Uiso 1 1 calc GR . . . .
C25 C 0.72855(8) 0.5812(2) 0.61884(6) 0.0260(4) Uani 1 1 d . . . . .
C26 C 0.77900(11) 0.8171(3) 0.58990(10) 0.0529(7) Uani 1 1 d . . . . .
H26A H 0.786762 0.744944 0.563661 0.063 Uiso 1 1 calc R . . . .
H26B H 0.815820 0.814425 0.613254 0.063 Uiso 1 1 calc R . . . .
C27 C 0.76495(14) 0.9966(4) 0.57514(14) 0.0864(12) Uani 1 1 d . . . . .
H27A H 0.728252 0.997718 0.552256 0.130 Uiso 1 1 calc GR . . . .
H27B H 0.799262 1.045067 0.561846 0.130 Uiso 1 1 calc GR . . . .
H27C H 0.757939 1.067092 0.601454 0.130 Uiso 1 1 calc GR . . . .

loop_
_atom_site_aniso_label
_atom_site_aniso_U_11
_atom_site_aniso_U_22
_atom_site_aniso_U_33
_atom_site_aniso_U_23
_atom_site_aniso_U_13
_atom_site_aniso_U_12
O1 0.0316(7) 0.0169(7) 0.0311(7) 0.0008(5) 0.0082(5) 0.0020(5)
O2 0.0744(11) 0.0250(8) 0.0364(8) 0.0020(6) -0.0154(8) 0.0093(7)
O3 0.0398(7) 0.0272(7) 0.0224(7) -0.0002(5) 0.0017(5) 0.0009(6)
O4 0.0242(7) 0.0349(8) 0.0467(9) -0.0060(7) 0.0055(6) 0.0036(6)
O5 0.0314(7) 0.0280(8) 0.0563(9) 0.0083(7) 0.0172(6) -0.0002(6)
N1 0.0290(7) 0.0166(8) 0.0276(8) 0.0013(6) 0.0107(6) 0.0020(6)
N2 0.0303(8) 0.0154(8) 0.0320(8) 0.0014(6) 0.0105(6) 0.0014(6)
C1 0.0240(8) 0.0216(9) 0.0248(9) -0.0023(7) 0.0074(7) -0.0031(7)
C2 0.0295(9) 0.0318(11) 0.0274(10) 0.0011(8) 0.0043(7) 0.0045(8)
C3 0.0283(9) 0.0376(12) 0.0369(11) -0.0054(9) 0.0079(8) 0.0064(8)
C4 0.0341(10) 0.0419(12) 0.0319(11) -0.0076(9) 0.0142(8) -0.0044(9)
C5 0.0382(10) 0.0350(11) 0.0256(9) 0.0017(8) 0.0074(8) -0.0059(9)
C6 0.0288(9) 0.0268(10) 0.0277(9) 0.0002(8) 0.0038(7) -0.0006(8)
C7 0.0328(10) 0.0188(10) 0.0457(12) 0.0003(8) 0.0139(9) -0.0031(8)
C8 0.0327(10) 0.0282(11) 0.0525(13) 0.0021(10) 0.0004(9) 0.0007(8)
C9 0.0466(13) 0.0514(15) 0.0569(15) -0.0140(12) -0.0041(11) -0.0051(11)
C10 0.0387(11) 0.0208(10) 0.0420(11) 0.0009(8) 0.0148(9) 0.0050(8)
C11 0.0251(8) 0.0210(9) 0.0230(9) 0.0003(7) 0.0052(7) 0.0027(7)
C12 0.0245(8) 0.0197(9) 0.0210(8) 0.0007(7) 0.0033(6) 0.0023(7)
C13 0.0243(8) 0.0213(10) 0.0201(8) 0.0015(7) 0.0047(6) 0.0016(7)
C14 0.0219(8) 0.0194(9) 0.0251(9) -0.0001(7) 0.0047(6) 0.0017(7)
C15 0.0224(8) 0.0211(9) 0.0248(9) -0.0001(7) 0.0036(7) -0.0038(7)
C16 0.0314(10) 0.0393(12) 0.0282(10) 0.0052(9) 0.0088(8) 0.0053(9)
C17 0.0355(10) 0.0433(13) 0.0312(11) 0.0077(9) 0.0046(8) 0.0042(9)
C18 0.0471(12) 0.0323(11) 0.0247(10) 0.0044(8) 0.0056(8) -0.0057(9)
C19 0.0490(12) 0.0330(12) 0.0302(10) -0.0005(9) 0.0180(9) -0.0006(9)
C20 0.0316(9) 0.0284(11) 0.0314(10) -0.0007(8) 0.0099(8) 0.0007(8)
C21 0.0215(8) 0.0225(9) 0.0266(9) 0.0007(7) 0.0026(7) 0.0029(7)
C22 0.0248(9) 0.0249(10) 0.0291(10) 0.0013(8) 0.0011(7) 0.0014(7)
C23 0.0475(12) 0.0344(12) 0.0232(9) 0.0013(8) 0.0002(8) 0.0015(9)
C24 0.0651(16) 0.0655(18) 0.0434(14) 0.0249(13) 0.0192(12) 0.0226(14)
C25 0.0250(9) 0.0250(10) 0.0269(9) -0.0031(8) 0.0004(7) -0.0009(7)
C26 0.0407(12) 0.0429(14) 0.0809(18) 0.0137(13) 0.0287(12) -0.0038(10)
C27 0.0573(18) 0.065(2) 0.146(3) 0.043(2) 0.046(2) 0.0077(15)

loop_
_atom_type_symbol
_atom_type_description
_atom_type_scat_dispersion_real
_atom_type_scat_dispersion_imag
_atom_type_scat_source
C C 0.0033 0.0016 'International Tables Vol C Tables 4.2.6.8 and 6.1.1.4'
H H 0.0000 0.0000 'International Tables Vol C Tables 4.2.6.8 and 6.1.1.4'
N N 0.0061 0.0033 'International Tables Vol C Tables 4.2.6.8 and 6.1.1.4'
O O 0.0106 0.0060 'International Tables Vol C Tables 4.2.6.8 and 6.1.1.4'

loop_
_geom_angle_atom_site_label_1
_geom_angle_atom_site_label_2
_geom_angle_atom_site_label_3
_geom_angle
_geom_angle_site_symmetry_1
_geom_angle_site_symmetry_3
_geom_angle_publ_flag
C22 O3 C23 116.24(15) . . ?
C25 O5 C26 115.46(16) . . ?
N2 N1 C1 117.46(14) . . ?
C13 N1 N2 109.10(13) . . ?
C13 N1 C1 122.86(14) . . ?
N1 N2 C7 114.68(14) . . ?
C11 N2 N1 106.08(13) . . ?
C11 N2 C7 121.88(15) . . ?
C2 C1 N1 118.90(16) . . ?
C2 C1 C6 120.73(17) . . ?
C6 C1 N1 120.37(16) . . ?
C1 C2 H2 120.3 . . ?
C1 C2 C3 119.32(18) . . ?
C3 C2 H2 120.3 . . ?
C2 C3 H3 119.7 . . ?
C4 C3 C2 120.55(18) . . ?
C4 C3 H3 119.7 . . ?
C3 C4 H4 120.0 . . ?
C3 C4 C5 119.90(18) . . ?
C5 C4 H4 120.0 . . ?
C4 C5 H5 119.9 . . ?
C6 C5 C4 120.20(18) . . ?
C6 C5 H5 119.9 . . ?
C1 C6 H6 120.4 . . ?
C5 C6 C1 119.29(18) . . ?
C5 C6 H6 120.4 . . ?
N2 C7 H7A 109.0 . . ?
N2 C7 H7B 109.0 . . ?
N2 C7 C8 112.76(16) . . ?
H7A C7 H7B 107.8 . . ?
C8 C7 H7A 109.0 . . ?
C8 C7 H7B 109.0 . . ?
C7 C8 H8 118.0 . . ?
C9 C8 C7 124.0(2) . . ?
C9 C8 H8 118.0 . . ?
C8 C9 H9A 120.0 . . ?
C8 C9 H9B 120.0 . . ?
H9A C9 H9B 120.0 . . ?
H10A C10 H10B 109.5 . . ?
H10A C10 H10C 109.5 . . ?
H10B C10 H10C 109.5 . . ?
C11 C10 H10A 109.5 . . ?
C11 C10 H10B 109.5 . . ?
C11 C10 H10C 109.5 . . ?
N2 C11 C10 120.10(16) . . ?
C12 C11 N2 111.02(15) . . ?
C12 C11 C10 128.88(16) . . ?
C11 C12 C13 107.57(15) . . ?
C11 C12 C14 125.99(16) . . ?
C13 C12 C14 126.14(16) . . ?
O1 C13 N1 122.99(15) . . ?
O1 C13 C12 131.46(16) . . ?
N1 C13 C12 105.53(15) . . ?
C12 C14 H14 107.0 . . ?
C12 C14 C15 113.25(14) . . ?
C12 C14 C21 110.95(14) . . ?
C15 C14 H14 107.0 . . ?
C15 C14 C21 111.38(14) . . ?
C21 C14 H14 107.0 . . ?
C16 C15 C14 121.57(16) . . ?
C20 C15 C14 120.17(16) . . ?
C20 C15 C16 118.25(17) . . ?
C15 C16 H16 119.7 . . ?
C17 C16 C15 120.67(18) . . ?
C17 C16 H16 119.7 . . ?
C16 C17 H17 119.9 . . ?
C18 C17 C16 120.23(19) . . ?
C18 C17 H17 119.9 . . ?
C17 C18 H18 120.1 . . ?
C19 C18 C17 119.86(18) . . ?
C19 C18 H18 120.1 . . ?
C18 C19 H19 119.9 . . ?
C18 C19 C20 120.16(19) . . ?
C20 C19 H19 119.9 . . ?
C15 C20 H20 119.6 . . ?
C19 C20 C15 120.81(19) . . ?
C19 C20 H20 119.6 . . ?
C14 C21 H21 109.7 . . ?
C22 C21 C14 110.83(15) . . ?
C22 C21 H21 109.7 . . ?
C22 C21 C25 107.22(14) . . ?
C25 C21 C14 109.79(14) . . ?
C25 C21 H21 109.7 . . ?
O2 C22 O3 124.51(17) . . ?
O2 C22 C21 124.66(17) . . ?
O3 C22 C21 110.82(15) . . ?
O3 C23 H23A 109.4 . . ?
O3 C23 H23B 109.4 . . ?
O3 C23 C24 111.06(18) . . ?
H23A C23 H23B 108.0 . . ?
C24 C23 H23A 109.4 . . ?
C24 C23 H23B 109.4 . . ?
C23 C24 H24A 109.5 . . ?
C23 C24 H24B 109.5 . . ?
C23 C24 H24C 109.5 . . ?
H24A C24 H24B 109.5 . . ?
H24A C24 H24C 109.5 . . ?
H24B C24 H24C 109.5 . . ?
O4 C25 O5 124.25(17) . . ?
O4 C25 C21 123.85(17) . . ?
O5 C25 C21 111.90(15) . . ?
O5 C26 H26A 110.2 . . ?
O5 C26 H26B 110.2 . . ?
O5 C26 C27 107.6(2) . . ?
H26A C26 H26B 108.5 . . ?
C27 C26 H26A 110.2 . . ?
C27 C26 H26B 110.2 . . ?
C26 C27 H27A 109.5 . . ?
C26 C27 H27B 109.5 . . ?
C26 C27 H27C 109.5 . . ?
H27A C27 H27B 109.5 . . ?
H27A C27 H27C 109.5 . . ?
H27B C27 H27C 109.5 . . ?

loop_
_geom_bond_atom_site_label_1
_geom_bond_atom_site_label_2
_geom_bond_distance
_geom_bond_site_symmetry_2
_geom_bond_publ_flag
O1 C13 1.233(2) . ?
O2 C22 1.202(2) . ?
O3 C22 1.333(2) . ?
O3 C23 1.463(2) . ?
O4 C25 1.202(2) . ?
O5 C25 1.327(2) . ?
O5 C26 1.457(2) . ?
N1 N2 1.412(2) . ?
N1 C1 1.430(2) . ?
N1 C13 1.397(2) . ?
N2 C7 1.474(2) . ?
N2 C11 1.375(2) . ?
C1 C2 1.379(3) . ?
C1 C6 1.389(3) . ?
C2 H2 0.9500 . ?
C2 C3 1.386(3) . ?
C3 H3 0.9500 . ?
C3 C4 1.372(3) . ?
C4 H4 0.9500 . ?
C4 C5 1.389(3) . ?
C5 H5 0.9500 . ?
C5 C6 1.381(3) . ?
C6 H6 0.9500 . ?
C7 H7A 0.9900 . ?
C7 H7B 0.9900 . ?
C7 C8 1.492(3) . ?
C8 H8 0.9500 . ?
C8 C9 1.305(3) . ?
C9 H9A 0.9500 . ?
C9 H9B 0.9500 . ?
C10 H10A 0.9800 . ?
C10 H10B 0.9800 . ?
C10 H10C 0.9800 . ?
C10 C11 1.488(2) . ?
C11 C12 1.357(2) . ?
C12 C13 1.442(2) . ?
C12 C14 1.504(2) . ?
C14 H14 1.0000 . ?
C14 C15 1.524(2) . ?
C14 C21 1.546(2) . ?
C15 C16 1.391(3) . ?
C15 C20 1.389(2) . ?
C16 H16 0.9500 . ?
C16 C17 1.384(3) . ?
C17 H17 0.9500 . ?
C17 C18 1.376(3) . ?
C18 H18 0.9500 . ?
C18 C19 1.373(3) . ?
C19 H19 0.9500 . ?
C19 C20 1.385(3) . ?
C20 H20 0.9500 . ?
C21 H21 1.0000 . ?
C21 C22 1.515(2) . ?
C21 C25 1.516(2) . ?
C23 H23A 0.9900 . ?
C23 H23B 0.9900 . ?
C23 C24 1.487(3) . ?
C24 H24A 0.9800 . ?
C24 H24B 0.9800 . ?
C24 H24C 0.9800 . ?
C26 H26A 0.9900 . ?
C26 H26B 0.9900 . ?
C26 C27 1.466(4) . ?
C27 H27A 0.9800 . ?
C27 H27B 0.9800 . ?
C27 H27C 0.9800 . ?

loop_
_geom_torsion_atom_site_label_1
_geom_torsion_atom_site_label_2
_geom_torsion_atom_site_label_3
_geom_torsion_atom_site_label_4
_geom_torsion
_geom_torsion_site_symmetry_1
_geom_torsion_site_symmetry_2
_geom_torsion_site_symmetry_3
_geom_torsion_site_symmetry_4
_geom_torsion_publ_flag
N1 N2 C7 C8 71.3(2) . . . . ?
N1 N2 C11 C10 -173.95(16) . . . . ?
N1 N2 C11 C12 7.0(2) . . . . ?
N1 C1 C2 C3 -179.56(17) . . . . ?
N1 C1 C6 C5 -179.94(17) . . . . ?
N2 N1 C1 C2 -145.63(17) . . . . ?
N2 N1 C1 C6 34.3(2) . . . . ?
N2 N1 C13 O1 -171.39(16) . . . . ?
N2 N1 C13 C12 7.01(18) . . . . ?
N2 C7 C8 C9 120.2(2) . . . . ?
N2 C11 C12 C13 -2.8(2) . . . . ?
N2 C11 C12 C14 171.30(16) . . . . ?
C1 N1 N2 C7 68.0(2) . . . . ?
C1 N1 N2 C11 -154.48(15) . . . . ?
C1 N1 C13 O1 -27.8(3) . . . . ?
C1 N1 C13 C12 150.58(15) . . . . ?
C1 C2 C3 C4 -0.4(3) . . . . ?
C2 C1 C6 C5 0.0(3) . . . . ?
C2 C3 C4 C5 -0.2(3) . . . . ?
C3 C4 C5 C6 0.7(3) . . . . ?
C4 C5 C6 C1 -0.6(3) . . . . ?
C6 C1 C2 C3 0.5(3) . . . . ?
C7 N2 C11 C10 -40.2(2) . . . . ?
C7 N2 C11 C12 140.74(17) . . . . ?
C10 C11 C12 C13 178.33(18) . . . . ?
C10 C11 C12 C14 -7.6(3) . . . . ?
C11 N2 C7 C8 -58.8(2) . . . . ?
C11 C12 C13 O1 175.51(18) . . . . ?
C11 C12 C13 N1 -2.69(19) . . . . ?
C11 C12 C14 C15 106.9(2) . . . . ?
C11 C12 C14 C21 -126.97(18) . . . . ?
C12 C14 C15 C16 48.0(2) . . . . ?
C12 C14 C15 C20 -132.04(18) . . . . ?
C12 C14 C21 C22 61.09(18) . . . . ?
C12 C14 C21 C25 179.36(14) . . . . ?
C13 N1 N2 C7 -146.19(15) . . . . ?
C13 N1 N2 C11 -8.68(18) . . . . ?
C13 N1 C1 C2 73.6(2) . . . . ?
C13 N1 C1 C6 -106.5(2) . . . . ?
C13 C12 C14 C15 -80.1(2) . . . . ?
C13 C12 C14 C21 46.0(2) . . . . ?
C14 C12 C13 O1 1.5(3) . . . . ?
C14 C12 C13 N1 -176.73(15) . . . . ?
C14 C15 C16 C17 -179.42(18) . . . . ?
C14 C15 C20 C19 179.38(17) . . . . ?
C14 C21 C22 O2 20.8(3) . . . . ?
C14 C21 C22 O3 -160.19(14) . . . . ?
C14 C21 C25 O4 -60.5(2) . . . . ?
C14 C21 C25 O5 118.71(16) . . . . ?
C15 C14 C21 C22 -171.76(14) . . . . ?
C15 C14 C21 C25 -53.49(18) . . . . ?
C15 C16 C17 C18 0.3(3) . . . . ?
C16 C15 C20 C19 -0.7(3) . . . . ?
C16 C17 C18 C19 -1.2(3) . . . . ?
C17 C18 C19 C20 1.2(3) . . . . ?
C18 C19 C20 C15 -0.2(3) . . . . ?
C20 C15 C16 C17 0.6(3) . . . . ?
C21 C14 C15 C16 -77.9(2) . . . . ?
C21 C14 C15 C20 102.07(19) . . . . ?
C22 O3 C23 C24 -87.6(2) . . . . ?
C22 C21 C25 O4 60.0(2) . . . . ?
C22 C21 C25 O5 -120.81(17) . . . . ?
C23 O3 C22 O2 1.8(3) . . . . ?
C23 O3 C22 C21 -177.29(15) . . . . ?
C25 O5 C26 C27 172.0(2) . . . . ?
C25 C21 C22 O2 -99.1(2) . . . . ?
C25 C21 C22 O3 79.99(18) . . . . ?
C26 O5 C25 O4 2.0(3) . . . . ?
C26 O5 C25 C21 -177.19(18) . . . . ?
